data_7708963
loop_
_publ_author_name
'Yimthachote, Supajittra'
'Chumsaeng, Phongnarin'
'Phomphrai, Khamphee'

_publ_section_title
;
 Complexity of imine and amine Schiff-base tin(ii) complexes: drastic
 differences of amino and pyridyl side arms
;
_journal_name_full 'Dalton Transactions'
_journal_paper_doi 10.1039/D1DT02997E
_journal_year 2021
_chemical_formula_moiety 'C19 H32 N2 O Sn'
_chemical_formula_sum 'C19 H32 N2 O Sn'
_chemical_formula_weight 423.15
_chemical_name_systematic 3a
_chemical_properties_physical Air-sensitive,Moisture-sensitive
_space_group_crystal_system triclinic
_space_group_IT_number 2
_space_group_name_Hall '-P 1'
_space_group_name_H-M_alt 'P -1'
_atom_sites_solution_hydrogens geom
_audit_creation_date 2021-07-24
_audit_creation_method
;
Olex2 1.3
(compiled 2020.11.12 svn.r5f609507 for OlexSys, GUI svn.r6272)
;
_audit_update_record
;
2021-08-12 deposited with the CCDC.	2021-11-23 downloaded from the CCDC.
;
_cell_angle_alpha 71.073(3)
_cell_angle_beta 75.736(3)
_cell_angle_gamma 80.550(3)
_cell_formula_units_Z 2
_cell_length_a 9.0629(9)
_cell_length_b 9.0640(9)
_cell_length_c 13.2606(13)
_cell_measurement_reflns_used 9093
_cell_measurement_temperature 100(2)
_cell_measurement_theta_max 30.54
_cell_measurement_theta_min 2.47
_cell_volume 994.42(17)
_computing_cell_refinement 'SAINT V8.40A (Bruker, 2019)'
_computing_data_reduction 'SAINT V8.40A (Bruker, 2019)'
_computing_molecular_graphics 'Olex2 1.3 (Dolomanov et al., 2009)'
_computing_publication_material 'Olex2 1.3 (Dolomanov et al., 2009)'
_computing_structure_refinement 'SHELXL 2018/3 (Sheldrick, 2015)'
_computing_structure_solution 'SHELXT 2014/5 (Sheldrick, 2014)'
_diffrn_ambient_temperature 100
_diffrn_measured_fraction_theta_full 0.999
_diffrn_measured_fraction_theta_max 0.999
_diffrn_measurement_device_type 'Bruker D8 Venture'
_diffrn_measurement_method '\f and \w scans'
_diffrn_radiation_type MoK\a
_diffrn_radiation_wavelength 0.71073
_diffrn_reflns_av_R_equivalents 0.0304
_diffrn_reflns_av_unetI/netI 0.0152
_diffrn_reflns_Laue_measured_fraction_full 0.999
_diffrn_reflns_Laue_measured_fraction_max 0.999
_diffrn_reflns_limit_h_max 11
_diffrn_reflns_limit_h_min -11
_diffrn_reflns_limit_k_max 11
_diffrn_reflns_limit_k_min -11
_diffrn_reflns_limit_l_max 16
_diffrn_reflns_limit_l_min -16
_diffrn_reflns_number 34131
_diffrn_reflns_point_group_measured_fraction_full 0.999
_diffrn_reflns_point_group_measured_fraction_max 0.999
_diffrn_reflns_theta_full 25.242
_diffrn_reflns_theta_max 25.680
_diffrn_reflns_theta_min 2.329
_diffrn_source_current 1.0
_diffrn_source_power 0.05
_diffrn_source_voltage 50.0
_diffrn_standards_number 0
_exptl_absorpt_coefficient_mu 1.291
_exptl_absorpt_correction_T_max 0.7476
_exptl_absorpt_correction_T_min 0.6458
_exptl_absorpt_correction_type multi-scan
_exptl_absorpt_process_details
;
SADABS-2016/2 (Bruker,2016/2) was used for absorption correction.
wR2(int) was 0.0983 before and 0.0490 after correction.
The Ratio of minimum to maximum transmission is 0.8628.
The \l/2 correction factor is Not present.
;
_exptl_crystal_colour 'clear light colourless'
_exptl_crystal_colour_lustre clear
_exptl_crystal_colour_modifier light
_exptl_crystal_colour_primary colourless
_exptl_crystal_density_diffrn 1.413
_exptl_crystal_description rectangular
_exptl_crystal_F_000 436
_exptl_crystal_size_max 0.914
_exptl_crystal_size_mid 0.485
_exptl_crystal_size_min 0.402
_refine_diff_density_max 0.339
_refine_diff_density_min -0.377
_refine_diff_density_rms 0.060
_refine_ls_extinction_method none
_refine_ls_goodness_of_fit_ref 1.131
_refine_ls_hydrogen_treatment constr
_refine_ls_matrix_type full
_refine_ls_number_parameters 216
_refine_ls_number_reflns 3756
_refine_ls_number_restraints 0
_refine_ls_restrained_S_all 1.131
_refine_ls_R_factor_all 0.0159
_refine_ls_R_factor_gt 0.0152
_refine_ls_shift/su_max 0.006
_refine_ls_shift/su_mean 0.000
_refine_ls_structure_factor_coef Fsqd
_refine_ls_weighting_details 'w=1/[\s^2^(Fo^2^)+(0.0158P)^2^+0.7256P] where P=(Fo^2^+2Fc^2^)/3'
_refine_ls_weighting_scheme calc
_refine_ls_wR_factor_gt 0.0396
_refine_ls_wR_factor_ref 0.0398
_reflns_Friedel_coverage 0.000
_reflns_number_gt 3661
_reflns_number_total 3756
_reflns_threshold_expression 'I > 2\s(I)'
_cod_data_source_file d1dt02997e2.cif
_cod_data_source_block p1
_cod_database_code 7708963
_shelx_shelxl_version_number 2018/3
_shelx_space_group_comment
;
The symmetry employed for this shelxl refinement is uniquely defined
by the following loop, which should always be used as a source of
symmetry information in preference to the above space-group names.
They are only intended as comments.
;
_shelx_estimated_absorpt_t_max 0.625
_shelx_estimated_absorpt_t_min 0.385
_olex2_refinement_description
;
1. Fixed Uiso
 At 1.2 times of:
  All C(H) groups, All C(H,H) groups
 At 1.5 times of:
  All C(H,H,H) groups
2.a Secondary CH2 refined with riding coordinates:
 C5(H5A,H5B), C1(H1A,H1B), C2(H2A,H2B)
2.b Aromatic/amide H refined with riding coordinates:
 C11(H11), C9(H9)
2.c Idealised Me refined as rotating group:
 C15(H15A,H15B,H15C), C14(H14A,H14B,H14C), C13(H13A,H13B,H13C), C19(H19A,H19B,
 H19C), C18(H18A,H18B,H18C), C17(H17A,H17B,H17C), C3(H3A,H3B,H3C), C4(H4A,H4B,
 H4C)
;
_olex2_submission_special_instructions 'No special instructions were received'

loop_
_space_group_symop_operation_xyz
'x, y, z'
'-x, -y, -z'

loop_
_atom_site_label
_atom_site_type_symbol
_atom_site_fract_x
_atom_site_fract_y
_atom_site_fract_z
_atom_site_U_iso_or_equiv
_atom_site_adp_type
_atom_site_occupancy
_atom_site_site_symmetry_order
_atom_site_calc_flag
_atom_site_refinement_flags_posn
_atom_site_refinement_flags_adp
_atom_site_refinement_flags_occupancy
_atom_site_disorder_assembly
_atom_site_disorder_group
Sn1 Sn 0.67405(2) 0.52839(2) 1.03098(2) 0.00945(4) Uani 1 1 d . . . . .
O1 O 0.62627(14) 0.73927(13) 1.07400(9) 0.0150(2) Uani 1 1 d . . . . .
N1 N 0.57552(15) 0.50926(16) 0.89228(11) 0.0110(3) Uani 1 1 d . . . . .
N2 N 0.78511(17) 0.73967(17) 0.85649(12) 0.0167(3) Uani 1 1 d . . . . .
C5 C 0.65936(19) 0.36153(19) 0.87214(13) 0.0120(3) Uani 1 1 d . . . . .
H5A H 0.649448 0.278194 0.940648 0.014 Uiso 1 1 calc R U . . .
H5B H 0.767122 0.376525 0.844782 0.014 Uiso 1 1 calc R U . . .
C6 C 0.60151(19) 0.31266(18) 0.79232(13) 0.0116(3) Uani 1 1 d . . . . .
C11 C 0.68956(19) 0.31723(19) 0.68949(13) 0.0131(3) Uani 1 1 d . . . . .
H11 H 0.786346 0.352604 0.669290 0.016 Uiso 1 1 calc R U . . .
C10 C 0.63591(19) 0.27007(19) 0.61643(13) 0.0142(3) Uani 1 1 d . . . . .
C12 C 0.7329(2) 0.2686(2) 0.50368(14) 0.0183(4) Uani 1 1 d . . . . .
C15 C 0.6372(2) 0.3294(3) 0.41581(15) 0.0310(5) Uani 1 1 d . . . . .
H15A H 0.701543 0.330945 0.346168 0.047 Uiso 1 1 calc R U . . .
H15B H 0.592239 0.433457 0.414119 0.047 Uiso 1 1 calc R U . . .
H15C H 0.557898 0.261795 0.431971 0.047 Uiso 1 1 calc R U . . .
C14 C 0.7968(3) 0.0997(3) 0.50861(17) 0.0349(5) Uani 1 1 d . . . . .
H14A H 0.713866 0.035160 0.529331 0.052 Uiso 1 1 calc R U . . .
H14B H 0.860836 0.061372 0.561290 0.052 Uiso 1 1 calc R U . . .
H14C H 0.855791 0.096843 0.438288 0.052 Uiso 1 1 calc R U . . .
C13 C 0.8672(3) 0.3676(3) 0.47042(18) 0.0462(7) Uani 1 1 d . . . . .
H13A H 0.924721 0.364523 0.399778 0.069 Uiso 1 1 calc R U . . .
H13B H 0.931881 0.326850 0.522604 0.069 Uiso 1 1 calc R U . . .
H13C H 0.829745 0.473887 0.467919 0.069 Uiso 1 1 calc R U . . .
C9 C 0.5097(2) 0.78337(19) 1.34839(14) 0.0148(3) Uani 1 1 d . . . . .
H9 H 0.546233 0.817978 1.395641 0.018 Uiso 1 1 calc R U . . .
C8 C 0.60367(19) 0.78817(19) 1.24691(14) 0.0130(3) Uani 1 1 d . . . . .
C16 C 0.7621(2) 0.8500(2) 1.21324(15) 0.0182(4) Uani 1 1 d . . . . .
C19 C 0.8038(2) 0.8915(3) 1.30568(17) 0.0271(4) Uani 1 1 d . . . . .
H19A H 0.804237 0.799876 1.367571 0.041 Uiso 1 1 calc R U . . .
H19B H 0.729867 0.971319 1.325790 0.041 Uiso 1 1 calc R U . . .
H19C H 0.903383 0.929186 1.281419 0.041 Uiso 1 1 calc R U . . .
C18 C 0.7634(2) 0.9991(2) 1.11609(16) 0.0242(4) Uani 1 1 d . . . . .
H18A H 0.728695 0.978846 1.059452 0.036 Uiso 1 1 calc R U . . .
H18B H 0.865562 1.030225 1.089045 0.036 Uiso 1 1 calc R U . . .
H18C H 0.696910 1.081403 1.138981 0.036 Uiso 1 1 calc R U . . .
C17 C 0.8871(2) 0.7260(2) 1.18239(19) 0.0285(5) Uani 1 1 d . . . . .
H17A H 0.868765 0.701899 1.121411 0.043 Uiso 1 1 calc R U . . .
H17B H 0.885323 0.632698 1.243254 0.043 Uiso 1 1 calc R U . . .
H17C H 0.985284 0.765856 1.163258 0.043 Uiso 1 1 calc R U . . .
C7 C 0.54614(19) 0.73746(18) 1.17460(13) 0.0114(3) Uani 1 1 d . . . . .
C1 C 0.5998(2) 0.6421(2) 0.79189(14) 0.0153(3) Uani 1 1 d . . . . .
H1A H 0.525049 0.729198 0.800659 0.018 Uiso 1 1 calc R U . . .
H1B H 0.584875 0.611775 0.731609 0.018 Uiso 1 1 calc R U . . .
C2 C 0.7592(2) 0.6935(2) 0.76597(13) 0.0152(3) Uani 1 1 d . . . . .
H2A H 0.834145 0.608234 0.753474 0.018 Uiso 1 1 calc R U . . .
H2B H 0.771810 0.781242 0.699966 0.018 Uiso 1 1 calc R U . . .
C3 C 0.9504(2) 0.7245(3) 0.85433(17) 0.0371(6) Uani 1 1 d . . . . .
H3A H 0.990809 0.617481 0.862172 0.056 Uiso 1 1 calc R U . . .
H3B H 0.966499 0.755584 0.913156 0.056 Uiso 1 1 calc R U . . .
H3C H 1.001550 0.790391 0.786247 0.056 Uiso 1 1 calc R U . . .
C4 C 0.7214(3) 0.9022(2) 0.84689(16) 0.0355(6) Uani 1 1 d . . . . .
H4A H 0.612794 0.909797 0.852976 0.053 Uiso 1 1 calc R U . . .
H4B H 0.767108 0.969374 0.777439 0.053 Uiso 1 1 calc R U . . .
H4C H 0.742497 0.933786 0.903981 0.053 Uiso 1 1 calc R U . . .

loop_
_atom_site_aniso_label
_atom_site_aniso_U_11
_atom_site_aniso_U_22
_atom_site_aniso_U_33
_atom_site_aniso_U_23
_atom_site_aniso_U_13
_atom_site_aniso_U_12
Sn1 0.00872(6) 0.00984(6) 0.01164(6) -0.00478(4) -0.00412(4) 0.00037(4)
O1 0.0182(6) 0.0131(6) 0.0137(6) -0.0072(5) 0.0038(5) -0.0054(5)
N1 0.0114(7) 0.0110(7) 0.0118(7) -0.0044(5) -0.0038(5) -0.0001(5)
N2 0.0214(8) 0.0154(7) 0.0146(7) -0.0027(6) -0.0051(6) -0.0068(6)
C5 0.0120(8) 0.0113(8) 0.0130(8) -0.0047(6) -0.0037(6) 0.0019(6)
C6 0.0119(8) 0.0094(7) 0.0134(8) -0.0038(6) -0.0037(6) 0.0015(6)
C11 0.0109(8) 0.0131(8) 0.0142(8) -0.0038(6) -0.0019(6) 0.0000(6)
C10 0.0153(8) 0.0135(8) 0.0122(8) -0.0042(6) -0.0017(7) 0.0016(7)
C12 0.0181(9) 0.0250(9) 0.0116(8) -0.0080(7) -0.0012(7) 0.0008(7)
C15 0.0312(11) 0.0438(13) 0.0124(9) -0.0079(9) -0.0047(8) 0.0116(9)
C14 0.0418(13) 0.0379(12) 0.0172(10) -0.0118(9) -0.0026(9) 0.0198(10)
C13 0.0439(14) 0.0758(19) 0.0217(11) -0.0223(12) 0.0160(10) -0.0323(14)
C9 0.0169(9) 0.0147(8) 0.0160(8) -0.0081(7) -0.0060(7) 0.0007(7)
C8 0.0128(8) 0.0105(8) 0.0168(8) -0.0056(6) -0.0034(7) -0.0005(6)
C16 0.0130(8) 0.0198(9) 0.0256(9) -0.0123(8) -0.0012(7) -0.0047(7)
C19 0.0203(10) 0.0352(11) 0.0348(11) -0.0191(9) -0.0064(8) -0.0087(8)
C18 0.0255(10) 0.0211(9) 0.0280(10) -0.0112(8) 0.0023(8) -0.0118(8)
C17 0.0129(9) 0.0299(11) 0.0473(13) -0.0209(10) -0.0029(9) -0.0008(8)
C7 0.0131(8) 0.0082(7) 0.0118(8) -0.0034(6) -0.0008(6) 0.0004(6)
C1 0.0189(9) 0.0128(8) 0.0144(8) -0.0016(7) -0.0071(7) -0.0014(7)
C2 0.0176(9) 0.0152(8) 0.0112(8) -0.0035(7) -0.0006(7) -0.0020(7)
C3 0.0254(11) 0.0581(15) 0.0257(11) 0.0016(10) -0.0047(9) -0.0275(11)
C4 0.0777(17) 0.0123(9) 0.0170(10) -0.0032(8) -0.0099(10) -0.0079(10)

loop_
_atom_type_symbol
_atom_type_description
_atom_type_scat_dispersion_real
_atom_type_scat_dispersion_imag
_atom_type_scat_source
C C 0.0033 0.0016 'International Tables Vol C Tables 4.2.6.8 and 6.1.1.4'
H H 0.0000 0.0000 'International Tables Vol C Tables 4.2.6.8 and 6.1.1.4'
N N 0.0061 0.0033 'International Tables Vol C Tables 4.2.6.8 and 6.1.1.4'
O O 0.0106 0.0060 'International Tables Vol C Tables 4.2.6.8 and 6.1.1.4'
Sn Sn -0.6537 1.4246 'International Tables Vol C Tables 4.2.6.8 and 6.1.1.4'

loop_
_geom_angle_atom_site_label_1
_geom_angle_atom_site_label_2
_geom_angle_atom_site_label_3
_geom_angle
_geom_angle_site_symmetry_1
_geom_angle_site_symmetry_3
_geom_angle_publ_flag
O1 Sn1 N1 85.67(5) . 2_667 ?
O1 Sn1 N1 119.08(5) . . ?
O1 Sn1 N2 75.22(5) . . ?
N1 Sn1 N1 75.92(5) 2_667 . ?
N1 Sn1 N2 128.20(5) 2_667 . ?
N1 Sn1 N2 72.75(5) . . ?
C7 O1 Sn1 119.29(9) . . ?
Sn1 N1 Sn1 104.08(5) 2_667 . ?
C5 N1 Sn1 102.57(9) . . ?
C5 N1 Sn1 109.80(9) . 2_667 ?
C1 N1 Sn1 114.60(10) . . ?
C1 N1 Sn1 114.35(10) . 2_667 ?
C1 N1 C5 110.63(13) . . ?
C2 N2 Sn1 105.29(9) . . ?
C2 N2 C3 109.94(15) . . ?
C3 N2 Sn1 104.97(11) . . ?
C4 N2 Sn1 116.85(12) . . ?
C4 N2 C2 109.56(14) . . ?
C4 N2 C3 109.98(17) . . ?
N1 C5 H5A 109.0 . . ?
N1 C5 H5B 109.0 . . ?
N1 C5 C6 112.88(13) . . ?
H5A C5 H5B 107.8 . . ?
C6 C5 H5A 109.0 . . ?
C6 C5 H5B 109.0 . . ?
C11 C6 C5 121.67(15) . . ?
C11 C6 C7 121.17(15) . 2_667 ?
C7 C6 C5 117.16(14) 2_667 . ?
C6 C11 H11 119.3 . . ?
C10 C11 C6 121.36(15) . . ?
C10 C11 H11 119.3 . . ?
C11 C10 C12 122.46(15) . . ?
C11 C10 C9 116.80(15) . 2_667 ?
C9 C10 C12 120.69(15) 2_667 . ?
C15 C12 C10 111.42(15) . . ?
C15 C12 C14 108.44(16) . . ?
C14 C12 C10 108.60(15) . . ?
C13 C12 C10 111.72(15) . . ?
C13 C12 C15 108.49(18) . . ?
C13 C12 C14 108.06(19) . . ?
C12 C15 H15A 109.5 . . ?
C12 C15 H15B 109.5 . . ?
C12 C15 H15C 109.5 . . ?
H15A C15 H15B 109.5 . . ?
H15A C15 H15C 109.5 . . ?
H15B C15 H15C 109.5 . . ?
C12 C14 H14A 109.5 . . ?
C12 C14 H14B 109.5 . . ?
C12 C14 H14C 109.5 . . ?
H14A C14 H14B 109.5 . . ?
H14A C14 H14C 109.5 . . ?
H14B C14 H14C 109.5 . . ?
C12 C13 H13A 109.5 . . ?
C12 C13 H13B 109.5 . . ?
C12 C13 H13C 109.5 . . ?
H13A C13 H13B 109.5 . . ?
H13A C13 H13C 109.5 . . ?
H13B C13 H13C 109.5 . . ?
C10 C9 H9 117.9 2_667 . ?
C8 C9 C10 124.21(15) . 2_667 ?
C8 C9 H9 117.9 . . ?
C9 C8 C16 121.38(15) . . ?
C9 C8 C7 117.58(15) . . ?
C7 C8 C16 121.03(15) . . ?
C8 C16 C19 112.15(15) . . ?
C8 C16 C17 110.75(14) . . ?
C19 C16 C17 106.92(16) . . ?
C18 C16 C8 109.41(15) . . ?
C18 C16 C19 107.74(15) . . ?
C18 C16 C17 109.79(16) . . ?
C16 C19 H19A 109.5 . . ?
C16 C19 H19B 109.5 . . ?
C16 C19 H19C 109.5 . . ?
H19A C19 H19B 109.5 . . ?
H19A C19 H19C 109.5 . . ?
H19B C19 H19C 109.5 . . ?
C16 C18 H18A 109.5 . . ?
C16 C18 H18B 109.5 . . ?
C16 C18 H18C 109.5 . . ?
H18A C18 H18B 109.5 . . ?
H18A C18 H18C 109.5 . . ?
H18B C18 H18C 109.5 . . ?
C16 C17 H17A 109.5 . . ?
C16 C17 H17B 109.5 . . ?
C16 C17 H17C 109.5 . . ?
H17A C17 H17B 109.5 . . ?
H17A C17 H17C 109.5 . . ?
H17B C17 H17C 109.5 . . ?
O1 C7 C6 118.56(14) . 2_667 ?
O1 C7 C8 122.57(15) . . ?
C6 C7 C8 118.86(15) 2_667 . ?
N1 C1 H1A 109.4 . . ?
N1 C1 H1B 109.4 . . ?
N1 C1 C2 111.29(13) . . ?
H1A C1 H1B 108.0 . . ?
C2 C1 H1A 109.4 . . ?
C2 C1 H1B 109.4 . . ?
N2 C2 C1 110.49(14) . . ?
N2 C2 H2A 109.6 . . ?
N2 C2 H2B 109.6 . . ?
C1 C2 H2A 109.6 . . ?
C1 C2 H2B 109.6 . . ?
H2A C2 H2B 108.1 . . ?
N2 C3 H3A 109.5 . . ?
N2 C3 H3B 109.5 . . ?
N2 C3 H3C 109.5 . . ?
H3A C3 H3B 109.5 . . ?
H3A C3 H3C 109.5 . . ?
H3B C3 H3C 109.5 . . ?
N2 C4 H4A 109.5 . . ?
N2 C4 H4B 109.5 . . ?
N2 C4 H4C 109.5 . . ?
H4A C4 H4B 109.5 . . ?
H4A C4 H4C 109.5 . . ?
H4B C4 H4C 109.5 . . ?

loop_
_geom_bond_atom_site_label_1
_geom_bond_atom_site_label_2
_geom_bond_distance
_geom_bond_site_symmetry_2
_geom_bond_publ_flag
Sn1 O1 2.1167(11) . ?
Sn1 N1 2.2720(14) 2_667 ?
Sn1 N1 2.2973(13) . ?
Sn1 N2 2.5777(14) . ?
O1 C7 1.349(2) . ?
N1 C5 1.497(2) . ?
N1 C1 1.474(2) . ?
N2 C2 1.473(2) . ?
N2 C3 1.476(3) . ?
N2 C4 1.468(2) . ?
C5 H5A 0.9700 . ?
C5 H5B 0.9700 . ?
C5 C6 1.498(2) . ?
C6 C11 1.391(2) . ?
C6 C7 1.404(2) 2_667 ?
C11 H11 0.9300 . ?
C11 C10 1.388(2) . ?
C10 C12 1.539(2) . ?
C10 C9 1.397(2) 2_667 ?
C12 C15 1.529(3) . ?
C12 C14 1.532(3) . ?
C12 C13 1.523(3) . ?
C15 H15A 0.9600 . ?
C15 H15B 0.9600 . ?
C15 H15C 0.9600 . ?
C14 H14A 0.9600 . ?
C14 H14B 0.9600 . ?
C14 H14C 0.9600 . ?
C13 H13A 0.9600 . ?
C13 H13B 0.9600 . ?
C13 H13C 0.9600 . ?
C9 H9 0.9300 . ?
C9 C8 1.396(2) . ?
C8 C16 1.536(2) . ?
C8 C7 1.419(2) . ?
C16 C19 1.537(2) . ?
C16 C18 1.534(3) . ?
C16 C17 1.539(3) . ?
C19 H19A 0.9600 . ?
C19 H19B 0.9600 . ?
C19 H19C 0.9600 . ?
C18 H18A 0.9600 . ?
C18 H18B 0.9600 . ?
C18 H18C 0.9600 . ?
C17 H17A 0.9600 . ?
C17 H17B 0.9600 . ?
C17 H17C 0.9600 . ?
C1 H1A 0.9700 . ?
C1 H1B 0.9700 . ?
C1 C2 1.515(2) . ?
C2 H2A 0.9700 . ?
C2 H2B 0.9700 . ?
C3 H3A 0.9600 . ?
C3 H3B 0.9600 . ?
C3 H3C 0.9600 . ?
C4 H4A 0.9600 . ?
C4 H4B 0.9600 . ?
C4 H4C 0.9600 . ?

loop_
_geom_torsion_atom_site_label_1
_geom_torsion_atom_site_label_2
_geom_torsion_atom_site_label_3
_geom_torsion_atom_site_label_4
_geom_torsion
_geom_torsion_site_symmetry_1
_geom_torsion_site_symmetry_2
_geom_torsion_site_symmetry_3
_geom_torsion_site_symmetry_4
_geom_torsion_publ_flag
Sn1 O1 C7 C6 -59.13(18) . . . 2_667 ?
Sn1 O1 C7 C8 122.62(14) . . . . ?
Sn1 N1 C5 C6 63.17(14) 2_667 . . . ?
Sn1 N1 C5 C6 173.36(11) . . . . ?
Sn1 N1 C1 C2 41.39(16) . . . . ?
Sn1 N1 C1 C2 161.45(11) 2_667 . . . ?
Sn1 N2 C2 C1 43.46(15) . . . . ?
N1 C5 C6 C11 111.58(17) . . . . ?
N1 C5 C6 C7 -68.11(19) . . . 2_667 ?
N1 C1 C2 N2 -58.84(18) . . . . ?
C5 N1 C1 C2 -73.96(16) . . . . ?
C5 C6 C11 C10 179.25(15) . . . . ?
C6 C11 C10 C12 -177.89(15) . . . . ?
C6 C11 C10 C9 -0.6(2) . . . 2_667 ?
C11 C10 C12 C15 -138.64(18) . . . . ?
C11 C10 C12 C14 102.0(2) . . . . ?
C11 C10 C12 C13 -17.1(3) . . . . ?
C10 C9 C8 C16 179.40(16) 2_667 . . . ?
C10 C9 C8 C7 1.0(3) 2_667 . . . ?
C9 C10 C12 C15 44.2(2) 2_667 . . . ?
C9 C10 C12 C14 -75.2(2) 2_667 . . . ?
C9 C10 C12 C13 165.70(19) 2_667 . . . ?
C9 C8 C16 C19 4.1(2) . . . . ?
C9 C8 C16 C18 -115.39(18) . . . . ?
C9 C8 C16 C17 123.46(18) . . . . ?
C9 C8 C7 O1 179.01(15) . . . . ?
C9 C8 C7 C6 0.8(2) . . . 2_667 ?
C16 C8 C7 O1 0.6(2) . . . . ?
C16 C8 C7 C6 -177.68(15) . . . 2_667 ?
C7 C6 C11 C10 -1.1(2) 2_667 . . . ?
C7 C8 C16 C19 -177.51(16) . . . . ?
C7 C8 C16 C18 63.0(2) . . . . ?
C7 C8 C16 C17 -58.2(2) . . . . ?
C1 N1 C5 C6 -63.97(17) . . . . ?
C3 N2 C2 C1 156.05(16) . . . . ?
C4 N2 C2 C1 -82.98(18) . . . . ?
